data_4020196
loop_
_publ_author_name
'Perumal Rajakumar'
'Manickam Dhanasekaran'
'Subramaniyan Selvam'
'Paduthapillai Gopal Aravindan'
'Devadasan Velmurugan'

_publ_section_title
;
7,16,19,22-Tetramethoxy-1,3,10,12-Tetrathiatricyclo[14.2.2.2^19,20^] Docosa 5,
7,14,16,19,21-Hexane
;
_journal_name_full 'Journal of Organic Chemistry'
_journal_page_first 3267
_journal_page_last 3270
_journal_paper_doi 10.1021/jo047922v
_journal_volume 70
_journal_year 2005
_chemical_formula_moiety 'C22 H28 O4 S4'
_chemical_formula_sum 'C22 H28 O4 S4'
_chemical_formula_weight 484.68
_space_group_crystal_system triclinic
_space_group_IT_number 2
_space_group_name_Hall '-P 1'
_space_group_name_H-M_alt 'P -1'
_cell_angle_alpha 82.93(3)
_cell_angle_beta 104.02(2)
_cell_angle_gamma 108.97(2)
_cell_formula_units_Z 2
_cell_length_a 8.4260(10)
_cell_length_b 9.219(3)
_cell_length_c 16.820(4)
_cell_measurement_temperature 293(2)
_cell_volume 1197.4(5)
_diffrn_ambient_temperature 293(2)
_exptl_crystal_density_diffrn 1.344
_cod_depositor_comments
;
 Updating space group information.

 Antanas Vaitkus,
 2018-06-07

The following automatic conversions were performed:
'_symmetry_cell_setting' value 'Triclinic' changed to 'triclinic'
according to '/home/saulius/struct/CIF-dictionaries/cif_core.dic'
dictionary named 'cif_core.dic' version 2.4.1 from 2010-06-29.

Automatic conversion script
Id: cif_fix_enum 1527 2010-12-29 10:47:43Z saulius 
;
_cod_database_code 4020196

loop_
_space_group_symop_id
_space_group_symop_operation_xyz
1 x,y,z
2 -x,-y,-z

loop_
_atom_site_label
_atom_site_type_symbol
_atom_site_fract_x
_atom_site_fract_y
_atom_site_fract_z
_atom_site_U_iso_or_equiv
_atom_site_adp_type
_atom_site_occupancy
_atom_site_calc_flag
_atom_site_refinement_flags
_atom_site_disorder_assembly
_atom_site_disorder_group
S1A S 0.65243(8) 0.24489(7) 0.33001(4) 0.05259(15) Uani 1 d . . .
S2A S 0.94841(8) 0.38307(7) 0.25068(3) 0.05298(16) Uani 1 d . . .
O1A O 0.6675(3) 0.1906(2) 0.53294(14) 0.0794(6) Uani 1 d . . .
O2A O 0.8191(2) 0.82203(17) 0.51328(10) 0.0547(4) Uani 1 d . . .
C1A C 0.7076(3) 0.3486(2) 0.53027(15) 0.0516(5) Uani 1 d . . .
C2A C 0.6472(3) 0.4169(3) 0.45583(14) 0.0480(5) Uani 1 d . . .
C3A C 0.6847(3) 0.5757(3) 0.44912(13) 0.0458(4) Uani 1 d . . .
H3A H 0.6459 0.6230 0.3995 0.055 Uiso 1 calc R . .
C4A C 0.7793(3) 0.6645(2) 0.51547(12) 0.0411(4) Uani 1 d . . .
C5A C 0.8366(2) 0.5963(2) 0.59078(12) 0.0388(4) Uani 1 d . . .
C6A C 0.7997(3) 0.4372(2) 0.59701(13) 0.0468(4) Uani 1 d . . .
H6A H 0.8374 0.3897 0.6468 0.056 Uiso 1 calc R . .
C7A C 0.5381(3) 0.3232(3) 0.38405(17) 0.0602(6) Uani 1 d . . .
H7A1 H 0.4805 0.3868 0.3453 0.072 Uiso 1 calc R . .
H7A2 H 0.4500 0.2387 0.4033 0.072 Uiso 1 calc R . .
C8A C 0.7924(3) 0.4206(3) 0.29396(15) 0.0522(5) Uani 1 d . . .
H8A1 H 0.7247 0.4728 0.2529 0.063 Uiso 1 calc R . .
H8A2 H 0.8506 0.4876 0.3393 0.063 Uiso 1 calc R . .
C9A C 0.9336(3) 0.6990(3) 0.66162(13) 0.0462(5) Uani 1 d . . .
H9A1 H 0.8520 0.7337 0.6800 0.055 Uiso 1 calc R . .
H9A2 H 1.0138 0.7890 0.6412 0.055 Uiso 1 calc R . .
C10A C 0.7684(4) 0.8980(3) 0.43715(16) 0.0649(7) Uani 1 d . . .
H10A H 0.8197 0.8761 0.3968 0.097 Uiso 1 calc R . .
H10B H 0.8056 1.0067 0.4437 0.097 Uiso 1 calc R . .
H10C H 0.6455 0.8623 0.4196 0.097 Uiso 1 calc R . .
C11A C 0.7639(7) 0.1223(3) 0.5970(2) 0.1065(14) Uani 1 d . . .
H11A H 0.8836 0.1792 0.6032 0.160 Uiso 1 calc R . .
H11B H 0.7461 0.0185 0.5846 0.160 Uiso 1 calc R . .
H11C H 0.7282 0.1223 0.6470 0.160 Uiso 1 calc R . .
S1B S 0.55634(8) 0.73370(6) 0.21184(4) 0.05220(15) Uani 1 d . . .
S2B S 0.90193(8) 0.92973(7) 0.19081(3) 0.05221(15) Uani 1 d . . .
O1B O 0.2396(3) 0.65039(17) 0.04228(10) 0.0608(5) Uani 1 d . . .
O2B O 0.2716(3) 1.25387(18) 0.06114(10) 0.0598(4) Uani 1 d . . .
C1B C 0.2480(3) 0.8013(2) 0.04470(12) 0.0430(4) Uani 1 d . . .
C2B C 0.3034(3) 0.8623(2) 0.12167(12) 0.0417(4) Uani 1 d . . .
C3B C 0.3126(3) 1.0146(2) 0.12802(12) 0.0444(4) Uani 1 d . . .
H3B H 0.3505 1.0570 0.1792 0.053 Uiso 1 calc R . .
C4B C 0.2662(3) 1.1032(2) 0.05940(13) 0.0443(4) Uani 1 d . . .
C5B C 0.2094(3) 1.0422(2) -0.01816(12) 0.0411(4) Uani 1 d . . .
C6B C 0.2008(3) 0.8909(2) -0.02456(12) 0.0431(4) Uani 1 d . . .
H6B H 0.1629 0.8487 -0.0758 0.052 Uiso 1 calc R . .
C7B C 0.3503(3) 0.7669(3) 0.19737(13) 0.0493(5) Uani 1 d . . .
H7B1 H 0.2616 0.6682 0.1954 0.059 Uiso 1 calc R . .
H7B2 H 0.3505 0.8171 0.2448 0.059 Uiso 1 calc R . .
C8B C 0.6965(3) 0.9281(2) 0.20402(13) 0.0484(5) Uani 1 d . . .
H8B1 H 0.6441 0.9833 0.1577 0.058 Uiso 1 calc R . .
H8B2 H 0.7116 0.9801 0.2533 0.058 Uiso 1 calc R . .
C9B C 0.1570(3) 1.1454(3) -0.08996(13) 0.0481(5) Uani 1 d . . .
H9B1 H 0.2515 1.2399 -0.0896 0.058 Uiso 1 calc R . .
H9B2 H 0.0604 1.1717 -0.0810 0.058 Uiso 1 calc R . .
C10B C 0.2172(7) 0.5930(4) -0.03389(19) 0.1178(17) Uani 1 d . . .
H10D H 0.1068 0.5929 -0.0667 0.177 Uiso 1 calc R . .
H10E H 0.2239 0.4901 -0.0264 0.177 Uiso 1 calc R . .
H10F H 0.3056 0.6566 -0.0610 0.177 Uiso 1 calc R . .
C11B C 0.3108(5) 1.3165(3) 0.13870(18) 0.0876(11) Uani 1 d . . .
H11D H 0.2367 1.2499 0.1723 0.131 Uiso 1 calc R . .
H11E H 0.2941 1.4158 0.1318 0.131 Uiso 1 calc R . .
H11F H 0.4283 1.3263 0.1647 0.131 Uiso 1 calc R . .

loop_
_atom_site_aniso_label
_atom_site_aniso_U_11
_atom_site_aniso_U_22
_atom_site_aniso_U_33
_atom_site_aniso_U_23
_atom_site_aniso_U_13
_atom_site_aniso_U_12
S1A 0.0529(3) 0.0442(3) 0.0619(3) -0.0183(2) 0.0091(2) 0.0131(2)
S2A 0.0619(3) 0.0655(4) 0.0340(2) -0.0019(2) 0.0073(2) 0.0253(3)
O1A 0.1027(16) 0.0332(8) 0.0915(15) -0.0103(9) 0.0242(12) 0.0014(9)
O2A 0.0749(11) 0.0400(8) 0.0483(8) -0.0018(6) 0.0014(7) 0.0250(7)
C1A 0.0529(12) 0.0346(10) 0.0651(14) -0.0097(9) 0.0184(10) 0.0034(9)
C2A 0.0376(10) 0.0526(12) 0.0541(12) -0.0197(9) 0.0095(8) 0.0081(9)
C3A 0.0437(10) 0.0528(12) 0.0439(10) -0.0101(9) 0.0042(8) 0.0196(9)
C4A 0.0424(10) 0.0405(10) 0.0434(10) -0.0062(8) 0.0081(8) 0.0158(8)
C5A 0.0382(9) 0.0386(9) 0.0410(9) -0.0057(7) 0.0083(7) 0.0125(7)
C6A 0.0531(12) 0.0405(10) 0.0455(10) -0.0014(8) 0.0120(9) 0.0119(9)
C7A 0.0373(10) 0.0683(15) 0.0733(16) -0.0343(13) 0.0049(10) 0.0080(10)
C8A 0.0510(12) 0.0468(11) 0.0618(13) -0.0052(10) 0.0038(10) 0.0243(10)
C9A 0.0502(11) 0.0480(11) 0.0426(10) -0.0106(8) 0.0010(8) 0.0217(9)
C10A 0.0848(18) 0.0546(14) 0.0551(14) 0.0098(11) 0.0083(13) 0.0304(13)
C11A 0.202(5) 0.0422(15) 0.092(2) 0.0015(15) 0.057(3) 0.043(2)
S1B 0.0670(4) 0.0379(3) 0.0518(3) 0.0067(2) 0.0057(2) 0.0245(2)
S2B 0.0550(3) 0.0570(3) 0.0424(3) -0.0035(2) -0.0054(2) 0.0254(3)
O1B 0.1016(14) 0.0350(8) 0.0462(8) -0.0015(6) 0.0071(8) 0.0280(8)
O2B 0.0924(13) 0.0416(8) 0.0502(9) -0.0100(6) -0.0008(8) 0.0358(8)
C1B 0.0563(11) 0.0335(9) 0.0412(9) -0.0021(7) 0.0093(8) 0.0172(8)
C2B 0.0484(11) 0.0406(10) 0.0391(9) 0.0002(7) 0.0100(8) 0.0181(8)
C3B 0.0538(11) 0.0447(10) 0.0387(9) -0.0066(8) 0.0056(8) 0.0220(9)
C4B 0.0523(11) 0.0376(10) 0.0459(10) -0.0057(8) 0.0050(8) 0.0204(8)
C5B 0.0462(10) 0.0383(9) 0.0407(9) -0.0020(7) 0.0060(8) 0.0181(8)
C6B 0.0553(11) 0.0377(9) 0.0367(9) -0.0038(7) 0.0042(8) 0.0185(8)
C7B 0.0663(14) 0.0479(11) 0.0380(10) 0.0047(8) 0.0165(9) 0.0220(10)
C8B 0.0642(13) 0.0410(10) 0.0432(10) -0.0035(8) 0.0084(9) 0.0223(9)
C9B 0.0634(13) 0.0449(11) 0.0418(10) -0.0006(8) 0.0056(9) 0.0290(10)
C10B 0.257(6) 0.0557(17) 0.0558(16) -0.0064(13) 0.020(2) 0.077(3)
C11B 0.147(3) 0.0571(16) 0.0614(16) -0.0242(13) -0.0151(18) 0.0541(19)

loop_
_geom_bond_atom_site_label_1
_geom_bond_atom_site_label_2
_geom_bond_distance
_geom_bond_site_symmetry_2
_geom_bond_publ_flag
S1A C8A 1.801(3) . ?
S1A C7A 1.820(2) . ?
S2A C8A 1.788(2) . ?
S2A C9A 1.800(2) 2_766 ?
O1A C1A 1.381(3) . ?
O1A C11A 1.399(5) . ?
O2A C4A 1.378(2) . ?
O2A C10A 1.422(3) . ?
C1A C6A 1.386(3) . ?
C1A C2A 1.389(3) . ?
C2A C3A 1.390(3) . ?
C2A C7A 1.501(3) . ?
C3A C4A 1.386(3) . ?
C4A C5A 1.392(3) . ?
C5A C6A 1.393(3) . ?
C5A C9A 1.512(3) . ?
C9A S2A 1.800(2) 2_766 ?
S1B C8B 1.807(2) . ?
S1B C7B 1.814(2) . ?
S2B C8B 1.793(2) . ?
S2B C9B 1.806(2) 2_675 ?
O1B C1B 1.375(2) . ?
O1B C10B 1.393(3) . ?
O2B C4B 1.378(2) . ?
O2B C11B 1.413(3) . ?
C1B C2B 1.388(3) . ?
C1B C6B 1.397(3) . ?
C2B C3B 1.397(3) . ?
C2B C7B 1.503(3) . ?
C3B C4B 1.382(3) . ?
C4B C5B 1.397(3) . ?
C5B C6B 1.389(3) . ?
C5B C9B 1.513(3) . ?
C9B S2B 1.806(2) 2_675 ?
